data_4120316
loop_
_publ_author_name
'Subash Chandra Sahoo'
'Manas K. Panda'
'Naba K. Nath'
'Pan\<ce Naumov'

_publ_contact_author_name 'Dr. pance naumov'
_publ_section_title
;
 Biomimetic Crystalline Actuators: Structure-Kinematic Aspects of the
 Self-Actuation and Motility of Thermosalient Crystals
;
_journal_name_full 'Journal of the American Chemical Society'
_journal_page_first 12241
_journal_page_last 12251
_journal_paper_doi 10.1021/ja404192g
_journal_volume 135
_journal_year 2013
_chemical_formula_moiety 'C10 H12 N2 O2'
_chemical_formula_sum 'C10 H12 N2 O2'
_chemical_formula_weight 192.22
_space_group_IT_number 14
_symmetry_cell_setting monoclinic
_symmetry_Int_Tables_number 14
_symmetry_space_group_name_Hall '-P 2ybc'
_symmetry_space_group_name_H-M 'P 1 21/c 1'
_atom_sites_solution_hydrogens geom
_atom_sites_solution_primary direct
_atom_sites_solution_secondary difmap
_audit_creation_method SHELXL-97
_cell_angle_alpha 90.00
_cell_angle_beta 97.950(2)
_cell_angle_gamma 90.00
_cell_formula_units_Z 4
_cell_length_a 7.6315(11)
_cell_length_b 12.0996(17)
_cell_length_c 10.2473(14)
_cell_measurement_reflns_used 4515
_cell_measurement_temperature 296(2)
_cell_measurement_theta_max 28.30
_cell_measurement_theta_min 3.55
_cell_volume 937.1(2)
_computing_cell_refinement 'Bruker SMART'
_computing_data_collection 'Bruker SMART'
_computing_data_reduction 'Bruker SAINT'
_computing_molecular_graphics wingx
_computing_publication_material wingx
_computing_structure_refinement 'SHELXL-97 (Sheldrick, 2008)'
_computing_structure_solution 'SHELXS-97 (Sheldrick, 2008)'
_diffrn_ambient_temperature 296(2)
_diffrn_measured_fraction_theta_full 0.993
_diffrn_measured_fraction_theta_max 0.993
_diffrn_measurement_device_type 'CCD area detector'
_diffrn_measurement_method 'phi and omega scans'
_diffrn_radiation_monochromator graphite
_diffrn_radiation_type MoK\a
_diffrn_radiation_wavelength 0.71073
_diffrn_reflns_av_R_equivalents 0.0191
_diffrn_reflns_av_sigmaI/netI 0.0194
_diffrn_reflns_limit_h_max 10
_diffrn_reflns_limit_h_min -10
_diffrn_reflns_limit_k_max 16
_diffrn_reflns_limit_k_min -16
_diffrn_reflns_limit_l_max 13
_diffrn_reflns_limit_l_min -13
_diffrn_reflns_number 7590
_diffrn_reflns_theta_full 28.31
_diffrn_reflns_theta_max 28.31
_diffrn_reflns_theta_min 2.62
_diffrn_source 'fine-focus sealed tube'
_exptl_absorpt_coefficient_mu 0.097
_exptl_absorpt_correction_T_max 0.981
_exptl_absorpt_correction_T_min 0.977
_exptl_absorpt_correction_type multi-scan
_exptl_absorpt_process_details multi-scan
_exptl_crystal_colour colorless
_exptl_crystal_density_diffrn 1.362
_exptl_crystal_density_meas 1.362
_exptl_crystal_description block
_exptl_crystal_F_000 408.0
_exptl_crystal_size_max 0.3
_exptl_crystal_size_mid 0.2
_exptl_crystal_size_min 0.2
_refine_diff_density_max 0.466
_refine_diff_density_min -0.320
_refine_diff_density_rms 0.077
_refine_ls_extinction_method none
_refine_ls_goodness_of_fit_ref 1.071
_refine_ls_hydrogen_treatment constr
_refine_ls_matrix_type full
_refine_ls_number_parameters 130
_refine_ls_number_reflns 2312
_refine_ls_number_restraints 0
_refine_ls_restrained_S_all 1.071
_refine_ls_R_factor_all 0.0484
_refine_ls_R_factor_gt 0.0409
_refine_ls_shift/su_max 0.000
_refine_ls_shift/su_mean 0.000
_refine_ls_structure_factor_coef Fsqd
_refine_ls_weighting_details 'calc w=1/[\s^2^(Fo^2^)+(0.0706P)^2^+0.4865P] where P=(Fo^2^+2Fc^2^)/3'
_refine_ls_weighting_scheme calc
_refine_ls_wR_factor_gt 0.1178
_refine_ls_wR_factor_ref 0.1290
_reflns_number_gt 2000
_reflns_number_total 2312
_reflns_threshold_expression >2sigma(I)
_cod_data_source_file ja404192g_si_001.cif
_cod_data_source_block mo_ml001_0m
_cod_original_sg_symbol_H-M 'P 21/c'
_cod_database_code 4120316

loop_
_symmetry_equiv_pos_as_xyz
'x, y, z'
'-x, y+1/2, -z+1/2'
'-x, -y, -z'
'x, -y-1/2, z-1/2'

loop_
_atom_site_label
_atom_site_type_symbol
_atom_site_fract_x
_atom_site_fract_y
_atom_site_fract_z
_atom_site_U_iso_or_equiv
_atom_site_adp_type
_atom_site_occupancy
_atom_site_symmetry_multiplicity
_atom_site_calc_flag
_atom_site_refinement_flags
O1 O -0.37970(12) 0.38857(8) 0.16362(9) 0.0178(2) Uani 1 1 d .
H1 H -0.4056 0.3639 0.0889 0.027 Uiso 1 1 calc R
O2 O 0.33920(12) 0.26236(8) 0.51872(8) 0.0167(2) Uani 1 1 d .
C4 C 0.12141(15) 0.28556(9) 0.33031(11) 0.0113(2) Uani 1 1 d .
C8 C 0.64083(15) 0.07973(10) 0.31861(12) 0.0141(3) Uani 1 1 d .
C7 C 0.29529(15) 0.24698(9) 0.39958(11) 0.0116(2) Uani 1 1 d .
C1 C -0.21604(15) 0.35404(10) 0.21368(11) 0.0125(3) Uani 1 1 d .
C5 C 0.04195(15) 0.23933(10) 0.21162(12) 0.0132(3) Uani 1 1 d .
H5 H 0.1012 0.1845 0.1714 0.016 Uiso 1 1 calc R
C6 C -0.12398(16) 0.27389(10) 0.15273(12) 0.0137(3) Uani 1 1 d .
H6 H -0.1736 0.2436 0.0727 0.016 Uiso 1 1 calc R
C2 C -0.13733(16) 0.40128(10) 0.33204(11) 0.0140(3) Uani 1 1 d .
H2 H -0.1969 0.4556 0.3727 0.017 Uiso 1 1 calc R
C9 C 0.79964(17) 0.02188(11) 0.39002(13) 0.0194(3) Uani 1 1 d .
H9A H 0.8119 0.0402 0.4820 0.029 Uiso 1 1 calc R
H9B H 0.9036 0.0449 0.3543 0.029 Uiso 1 1 calc R
H9C H 0.7851 -0.0566 0.3795 0.029 Uiso 1 1 calc R
C3 C 0.02920(16) 0.36727(10) 0.38875(11) 0.0130(3) Uani 1 1 d .
H3 H 0.0805 0.3995 0.4672 0.016 Uiso 1 1 calc R
C10 C 0.59795(17) 0.05482(11) 0.17434(12) 0.0179(3) Uani 1 1 d .
H10A H 0.5360 -0.0143 0.1628 0.027 Uiso 1 1 calc R
H10B H 0.7055 0.0502 0.1359 0.027 Uiso 1 1 calc R
H10C H 0.5248 0.1126 0.1320 0.027 Uiso 1 1 calc R
N2 N 0.55273(13) 0.14145(9) 0.38771(10) 0.0132(2) Uani 1 1 d .
N1 N 0.39932(13) 0.19098(9) 0.32456(10) 0.0136(2) Uani 1 1 d .
H1A H 0.3712 0.1863 0.2405 0.016 Uiso 1 1 calc R

loop_
_atom_site_aniso_label
_atom_site_aniso_U_11
_atom_site_aniso_U_22
_atom_site_aniso_U_33
_atom_site_aniso_U_23
_atom_site_aniso_U_13
_atom_site_aniso_U_12
O1 0.0128(4) 0.0250(5) 0.0141(4) -0.0051(3) -0.0037(3) 0.0062(3)
O2 0.0151(4) 0.0229(5) 0.0111(4) -0.0024(3) -0.0019(3) 0.0011(3)
C4 0.0101(5) 0.0132(5) 0.0102(5) 0.0014(4) 0.0001(4) -0.0009(4)
C8 0.0121(5) 0.0148(5) 0.0151(5) 0.0014(4) 0.0004(4) -0.0009(4)
C7 0.0106(5) 0.0121(5) 0.0115(5) 0.0008(4) -0.0004(4) -0.0017(4)
C1 0.0102(5) 0.0149(5) 0.0120(5) 0.0015(4) 0.0001(4) 0.0002(4)
C5 0.0120(5) 0.0143(5) 0.0131(5) -0.0022(4) 0.0006(4) 0.0009(4)
C6 0.0128(5) 0.0167(6) 0.0106(5) -0.0029(4) -0.0014(4) -0.0006(4)
C2 0.0142(5) 0.0149(5) 0.0126(5) -0.0024(4) 0.0010(4) 0.0025(4)
C9 0.0164(6) 0.0225(6) 0.0181(6) -0.0021(5) -0.0016(5) 0.0072(5)
C3 0.0138(5) 0.0146(5) 0.0098(5) -0.0005(4) -0.0008(4) -0.0015(4)
C10 0.0174(6) 0.0225(6) 0.0140(6) 0.0002(5) 0.0027(4) 0.0028(5)
N2 0.0098(5) 0.0151(5) 0.0135(5) 0.0010(4) -0.0020(4) 0.0015(4)
N1 0.0105(5) 0.0188(5) 0.0106(5) 0.0003(4) -0.0019(4) 0.0028(4)

loop_
_atom_type_symbol
_atom_type_description
_atom_type_scat_dispersion_real
_atom_type_scat_dispersion_imag
_atom_type_scat_source
C C 0.0033 0.0016 'International Tables Vol C Tables 4.2.6.8 and 6.1.1.4'
H H 0.0000 0.0000 'International Tables Vol C Tables 4.2.6.8 and 6.1.1.4'
N N 0.0061 0.0033 'International Tables Vol C Tables 4.2.6.8 and 6.1.1.4'
O O 0.0106 0.0060 'International Tables Vol C Tables 4.2.6.8 and 6.1.1.4'

loop_
_geom_angle_atom_site_label_1
_geom_angle_atom_site_label_2
_geom_angle_atom_site_label_3
_geom_angle
C3 C4 C5 118.22(10)
C3 C4 C7 119.08(10)
C5 C4 C7 122.63(11)
N2 C8 C9 116.91(11)
N2 C8 C10 127.01(11)
C9 C8 C10 116.02(11)
O2 C7 N1 122.30(11)
O2 C7 C4 121.71(11)
N1 C7 C4 115.95(10)
O1 C1 C6 122.83(10)
O1 C1 C2 117.84(11)
C6 C1 C2 119.33(11)
C6 C5 C4 121.11(11)
C5 C6 C1 120.00(10)
C3 C2 C1 120.10(11)
C2 C3 C4 121.22(11)
C8 N2 N1 117.75(10)
C7 N1 N2 118.08(10)

loop_
_geom_bond_atom_site_label_1
_geom_bond_atom_site_label_2
_geom_bond_distance
O1 C1 1.3492(14)
O2 C7 1.2346(15)
C4 C3 1.3956(16)
C4 C5 1.3986(16)
C4 C7 1.4907(15)
C8 N2 1.2818(16)
C8 C9 1.4997(16)
C8 C10 1.4999(17)
C7 N1 1.3599(16)
C1 C6 1.3948(17)
C1 C2 1.3989(16)
C5 C6 1.3897(16)
C2 C3 1.3849(16)
N2 N1 1.3925(13)
